data_7061510
loop_
_publ_author_name
'Arruda da Mata, \'Alvaro Farias'
'Glanzmann, Nicolas'
'Fazza Stroppa, Pedro Henrique'
'Terra Martins, Felipe'
'das Chagas, Rafael Pav\~ao'
'da Silva, Adilson David'
'Milani, Jorge Luiz S\^onego'

_publ_section_title
;
 Single-component, metal-free, solvent-free HO-functionalized
 1,2,3-triazole-based ionic liquid catalysts for efficient CO2 conversion
;
_journal_issue 25
_journal_name_full 'New Journal of Chemistry'
_journal_page_first 12237
_journal_page_last 12243
_journal_paper_doi 10.1039/D2NJ02052A
_journal_volume 46
_journal_year 2022
_chemical_formula_sum 'C14 H28 I N3 O'
_chemical_formula_weight 381.29
_space_group_crystal_system triclinic
_space_group_IT_number 2
_space_group_name_Hall '-P 1'
_space_group_name_H-M_alt 'P -1'
_atom_sites_solution_hydrogens geom
_audit_creation_method SHELXL-2014
_audit_update_record
;
2021-12-17 deposited with the CCDC.	2022-05-17 downloaded from the CCDC.
;
_cell_angle_alpha 104.219(4)
_cell_angle_beta 99.501(4)
_cell_angle_gamma 92.327(4)
_cell_formula_units_Z 10
_cell_length_a 11.2155(12)
_cell_length_b 18.933(2)
_cell_length_c 22.600(3)
_cell_measurement_reflns_used 309582
_cell_measurement_temperature 298(2)
_cell_measurement_theta_max 25.133
_cell_measurement_theta_min 0.945
_cell_volume 4571.6(9)
_computing_structure_refinement 'SHELXL-2014 (Sheldrick, 2014)'
_diffrn_ambient_temperature 298(2)
_diffrn_detector_type 'Bruker PHOTON II CPA'
_diffrn_measured_fraction_theta_full 1.000
_diffrn_measured_fraction_theta_max 0.997
_diffrn_measurement_device_type 'Bruker APEX-II CCD'
_diffrn_measurement_method '\f and \w scans'
_diffrn_radiation_type MoK\a
_diffrn_radiation_wavelength 0.71073
_diffrn_reflns_av_R_equivalents 0.1110
_diffrn_reflns_av_unetI/netI 0.0660
_diffrn_reflns_Laue_measured_fraction_full 1.000
_diffrn_reflns_Laue_measured_fraction_max 0.997
_diffrn_reflns_limit_h_max 13
_diffrn_reflns_limit_h_min -13
_diffrn_reflns_limit_k_max 22
_diffrn_reflns_limit_k_min -22
_diffrn_reflns_limit_l_max 26
_diffrn_reflns_limit_l_min -26
_diffrn_reflns_number 309582
_diffrn_reflns_point_group_measured_fraction_full 1.000
_diffrn_reflns_point_group_measured_fraction_max 0.997
_diffrn_reflns_theta_full 25.000
_diffrn_reflns_theta_max 25.133
_diffrn_reflns_theta_min 0.945
_exptl_absorpt_coefficient_mu 1.750
_exptl_absorpt_correction_type none
_exptl_crystal_colour yellow
_exptl_crystal_density_diffrn 1.385
_exptl_crystal_description plate
_exptl_crystal_F_000 1940
_exptl_crystal_size_max 0.120
_exptl_crystal_size_mid 0.080
_exptl_crystal_size_min 0.050
_refine_diff_density_max 0.872
_refine_diff_density_min -0.595
_refine_diff_density_rms 0.201
_refine_ls_extinction_method none
_refine_ls_goodness_of_fit_ref 1.035
_refine_ls_hydrogen_treatment constr
_refine_ls_matrix_type full
_refine_ls_number_parameters 860
_refine_ls_number_reflns 16321
_refine_ls_number_restraints 0
_refine_ls_restrained_S_all 1.035
_refine_ls_R_factor_all 0.0975
_refine_ls_R_factor_gt 0.0458
_refine_ls_shift/su_max 0.001
_refine_ls_shift/su_mean 0.000
_refine_ls_structure_factor_coef Fsqd
_refine_ls_weighting_details 'w=1/[\s^2^(Fo^2^)+(0.0574P)^2^+0.6825P] where P=(Fo^2^+2Fc^2^)/3'
_refine_ls_weighting_scheme calc
_refine_ls_wR_factor_gt 0.1048
_refine_ls_wR_factor_ref 0.1274
_reflns_Friedel_coverage 0.000
_reflns_number_gt 9815
_reflns_number_total 16321
_reflns_threshold_expression 'I > 2\s(I)'
_cod_data_source_file d2nj02052a2.cif
_cod_data_source_block ART99
_cod_depositor_comments 'Adding full bibliography for 7061510.cif.'
_cod_original_cell_volume 4571.5(9)
_cod_database_code 7061510
_shelx_space_group_comment
;
The symmetry employed for this shelxl refinement is uniquely defined
by the following loop, which should always be used as a source of
symmetry information in preference to the above space-group names.
They are only intended as comments.
;
_shelxl_version_number 2014-3

loop_
_space_group_symop_operation_xyz
'x, y, z'
'-x, -y, -z'

loop_
_atom_site_label
_atom_site_type_symbol
_atom_site_fract_x
_atom_site_fract_y
_atom_site_fract_z
_atom_site_U_iso_or_equiv
_atom_site_adp_type
_atom_site_occupancy
_atom_site_site_symmetry_order
_atom_site_calc_flag
_atom_site_refinement_flags_posn
_atom_site_refinement_flags_adp
_atom_site_refinement_flags_occupancy
_atom_site_disorder_assembly
_atom_site_disorder_group
I3 I 0.82276(3) 0.37220(2) 0.57746(2) 0.05936(12) Uani 1 1 d . . . . .
I4 I 0.80163(3) 0.65444(2) 0.21708(2) 0.06014(12) Uani 1 1 d . . . . .
I2 I 0.45976(3) 0.39237(2) 0.37034(2) 0.06162(12) Uani 1 1 d . . . . .
I1 I 0.07698(3) 0.39821(2) 0.14841(2) 0.06423(13) Uani 1 1 d . . . . .
I5 I 0.42059(3) 0.68176(2) 0.02276(2) 0.06606(13) Uani 1 1 d . . . . .
N6 N 0.4239(4) 0.7001(2) 0.21915(18) 0.0525(11) Uani 1 1 d . . . . .
N4 N 0.2744(4) 0.6475(3) 0.23760(19) 0.0547(11) Uani 1 1 d . . . . .
N5 N 0.3066(4) 0.7030(3) 0.2165(2) 0.0635(12) Uani 1 1 d . . . . .
N13 N 0.4739(5) 0.3709(3) 0.16845(19) 0.0622(12) Uani 1 1 d . . . . .
N10 N 0.8425(4) 0.3492(2) 0.37411(18) 0.0543(11) Uani 1 1 d . . . . .
N11 N 0.9577(4) 0.3417(2) 0.37102(19) 0.0597(12) Uani 1 1 d . . . . .
N9 N 0.7984(4) 0.6759(2) 0.42025(18) 0.0525(11) Uani 1 1 d . . . . .
N7 N 0.6500(4) 0.6290(2) 0.44459(18) 0.0503(10) Uani 1 1 d . . . . .
N8 N 0.6813(4) 0.6805(2) 0.41868(19) 0.0570(11) Uani 1 1 d . . . . .
N3 N 0.0386(4) 0.7209(2) 0.01930(17) 0.0506(10) Uani 1 1 d . . . . .
N2 N -0.0792(4) 0.7220(2) 0.01415(19) 0.0594(11) Uani 1 1 d . . . . .
N1 N -0.1121(4) 0.6641(2) 0.03252(18) 0.0548(11) Uani 1 1 d . . . . .
O2 O 0.4763(4) 0.5214(3) 0.2870(2) 0.0958(14) Uani 1 1 d . . . . .
H2 H 0.4797 0.4925 0.3088 0.144 Uiso 1 1 calc R U . . .
C15 C 0.3594(5) 0.5441(3) 0.2785(3) 0.0651(15) Uani 1 1 d . . . . .
H15A H 0.3302 0.5562 0.3175 0.078 Uiso 1 1 calc R U . . .
H15B H 0.3042 0.5057 0.2492 0.078 Uiso 1 1 calc R U . . .
C16 C 0.3681(5) 0.6100(3) 0.2537(2) 0.0477(12) Uani 1 1 d . . . . .
C17 C 0.4646(5) 0.6450(3) 0.2418(2) 0.0536(13) Uani 1 1 d . . . . .
H17 H 0.5446 0.6330 0.2481 0.064 Uiso 1 1 calc R U . . .
C18 C 0.4944(5) 0.7558(3) 0.2005(2) 0.0621(14) Uani 1 1 d . . . . .
H18A H 0.4397 0.7799 0.1755 0.074 Uiso 1 1 calc R U . . .
H18B H 0.5507 0.7321 0.1753 0.074 Uiso 1 1 calc R U . . .
C19 C 0.5642(4) 0.8121(3) 0.2559(2) 0.0563(13) Uani 1 1 d . . . . .
H19A H 0.6139 0.7877 0.2827 0.068 Uiso 1 1 calc R U . . .
H19B H 0.5075 0.8387 0.2792 0.068 Uiso 1 1 calc R U . . .
C20 C 0.6449(5) 0.8659(3) 0.2368(2) 0.0602(14) Uani 1 1 d . . . . .
H20A H 0.6984 0.8389 0.2116 0.072 Uiso 1 1 calc R U . . .
H20B H 0.5944 0.8917 0.2114 0.072 Uiso 1 1 calc R U . . .
C21 C 0.7212(5) 0.9215(3) 0.2915(2) 0.0645(15) Uani 1 1 d . . . . .
H21A H 0.6675 0.9488 0.3164 0.077 Uiso 1 1 calc R U . . .
H21B H 0.7708 0.8956 0.3172 0.077 Uiso 1 1 calc R U . . .
C22 C 0.8027(5) 0.9745(3) 0.2732(2) 0.0636(14) Uani 1 1 d . . . . .
H22A H 0.7528 1.0013 0.2485 0.076 Uiso 1 1 calc R U . . .
H22B H 0.8545 0.9470 0.2472 0.076 Uiso 1 1 calc R U . . .
C23 C 0.8821(5) 1.0290(3) 0.3273(2) 0.0647(15) Uani 1 1 d . . . . .
H23A H 0.8300 1.0586 0.3517 0.078 Uiso 1 1 calc R U . . .
H23B H 0.9278 1.0021 0.3535 0.078 Uiso 1 1 calc R U . . .
C24 C 0.9699(5) 1.0793(3) 0.3099(2) 0.0646(15) Uani 1 1 d . . . . .
H24A H 1.0214 1.0498 0.2851 0.078 Uiso 1 1 calc R U . . .
H24B H 0.9242 1.1066 0.2842 0.078 Uiso 1 1 calc R U . . .
C25 C 1.0492(5) 1.1325(3) 0.3639(2) 0.0657(15) Uani 1 1 d . . . . .
H25A H 0.9977 1.1638 0.3874 0.079 Uiso 1 1 calc R U . . .
H25B H 1.0914 1.1052 0.3909 0.079 Uiso 1 1 calc R U . . .
C26 C 1.1414(5) 1.1801(3) 0.3472(3) 0.0767(17) Uani 1 1 d . . . . .
H26A H 1.1000 1.2089 0.3214 0.092 Uiso 1 1 calc R U . . .
H26B H 1.1928 1.1494 0.3232 0.092 Uiso 1 1 calc R U . . .
C27 C 1.2202(5) 1.2312(3) 0.4040(3) 0.0882(19) Uani 1 1 d . . . . .
H27A H 1.2777 1.2605 0.3910 0.132 Uiso 1 1 calc R U . . .
H27B H 1.1700 1.2625 0.4275 0.132 Uiso 1 1 calc R U . . .
H27C H 1.2628 1.2030 0.4293 0.132 Uiso 1 1 calc R U . . .
C28 C 0.1459(4) 0.6333(3) 0.2425(3) 0.0832(19) Uani 1 1 d . . . . .
H28A H 0.1376 0.5913 0.2586 0.125 Uiso 1 1 calc R U . . .
H28B H 0.1210 0.6751 0.2700 0.125 Uiso 1 1 calc R U . . .
H28C H 0.0959 0.6244 0.2022 0.125 Uiso 1 1 calc R U . . .
C69 C -0.3225(6) -0.1497(3) 0.0356(3) 0.103(2) Uani 1 1 d . . . . .
H69A H -0.3747 -0.1775 0.0528 0.155 Uiso 1 1 calc R U . . .
H69B H -0.3701 -0.1205 0.0132 0.155 Uiso 1 1 calc R U . . .
H69C H -0.2809 -0.1824 0.0080 0.155 Uiso 1 1 calc R U . . .
C68 C -0.2321(6) -0.1012(3) 0.0867(3) 0.0892(19) Uani 1 1 d . . . . .
H68A H -0.2758 -0.0697 0.1148 0.107 Uiso 1 1 calc R U . . .
H68B H -0.1867 -0.1314 0.1097 0.107 Uiso 1 1 calc R U . . .
C67 C -0.1447(5) -0.0546(3) 0.0673(3) 0.0713(16) Uani 1 1 d . . . . .
H67A H -0.1903 -0.0274 0.0414 0.086 Uiso 1 1 calc R U . . .
H67B H -0.0967 -0.0862 0.0419 0.086 Uiso 1 1 calc R U . . .
C66 C -0.0598(5) -0.0013(3) 0.1182(2) 0.0745(16) Uani 1 1 d . . . . .
H66A H -0.1073 0.0296 0.1447 0.089 Uiso 1 1 calc R U . . .
H66B H -0.0114 -0.0283 0.1433 0.089 Uiso 1 1 calc R U . . .
C65 C 0.0235(5) 0.0464(3) 0.0967(2) 0.0710(16) Uani 1 1 d . . . . .
H65A H -0.0250 0.0720 0.0704 0.085 Uiso 1 1 calc R U . . .
H65B H 0.0728 0.0155 0.0715 0.085 Uiso 1 1 calc R U . . .
C64 C 0.1065(5) 0.1021(3) 0.1475(2) 0.0765(17) Uani 1 1 d . . . . .
H64A H 0.1582 0.0767 0.1728 0.092 Uiso 1 1 calc R U . . .
H64B H 0.0577 0.1319 0.1740 0.092 Uiso 1 1 calc R U . . .
C63 C 0.1855(5) 0.1516(3) 0.1239(3) 0.0757(17) Uani 1 1 d . . . . .
H63A H 0.2353 0.1215 0.0984 0.091 Uiso 1 1 calc R U . . .
H63B H 0.1332 0.1752 0.0973 0.091 Uiso 1 1 calc R U . . .
C62 C 0.2672(5) 0.2098(3) 0.1724(3) 0.0798(17) Uani 1 1 d . . . . .
H62A H 0.3222 0.1867 0.1981 0.096 Uiso 1 1 calc R U . . .
H62B H 0.2183 0.2395 0.1987 0.096 Uiso 1 1 calc R U . . .
C61 C 0.3403(5) 0.2587(3) 0.1460(2) 0.0654(15) Uani 1 1 d . . . . .
H61A H 0.3956 0.2300 0.1232 0.078 Uiso 1 1 calc R U . . .
H61B H 0.2861 0.2783 0.1171 0.078 Uiso 1 1 calc R U . . .
C60 C 0.4107(6) 0.3200(3) 0.1947(3) 0.0790(17) Uani 1 1 d . . . . .
H60A H 0.3563 0.3462 0.2197 0.095 Uiso 1 1 calc R U . . .
H60B H 0.4697 0.3005 0.2216 0.095 Uiso 1 1 calc R U . . .
C59 C 0.4245(5) 0.4207(3) 0.1405(2) 0.0623(15) Uani 1 1 d . . . . .
H59 H 0.3431 0.4296 0.1338 0.075 Uiso 1 1 calc R U . . .
C58 C 0.5180(5) 0.4554(3) 0.1241(2) 0.0588(14) Uani 1 1 d . . . . .
C57 C 0.5187(5) 0.5148(3) 0.0923(3) 0.0702(15) Uani 1 1 d . . . . .
H57A H 0.5677 0.5578 0.1190 0.084 Uiso 1 1 calc R U . . .
H57B H 0.5514 0.4994 0.0545 0.084 Uiso 1 1 calc R U . . .
O5 O 0.3984(4) 0.5297(3) 0.0790(3) 0.139(2) Uani 1 1 d . . . . .
H5 H 0.3940 0.5626 0.0611 0.208 Uiso 1 1 calc R U . . .
N14 N 0.5911(5) 0.3708(3) 0.1702(2) 0.0682(13) Uani 1 1 d . . . . .
N15 N 0.6167(4) 0.4219(3) 0.1435(2) 0.0603(12) Uani 1 1 d . . . . .
C70 C 0.7421(4) 0.4355(3) 0.1354(3) 0.0851(19) Uani 1 1 d . . . . .
H70A H 0.7466 0.4744 0.1152 0.128 Uiso 1 1 calc R U . . .
H70B H 0.7945 0.4491 0.1752 0.128 Uiso 1 1 calc R U . . .
H70C H 0.7673 0.3919 0.1104 0.128 Uiso 1 1 calc R U . . .
O4 O 0.7862(4) 0.5201(2) 0.2964(2) 0.0973(14) Uani 1 1 d . . . . .
H4 H 0.7878 0.5569 0.2834 0.146 Uiso 1 1 calc R U . . .
C43 C 0.9024(5) 0.4944(3) 0.3021(2) 0.0626(14) Uani 1 1 d . . . . .
H43A H 0.9621 0.5327 0.3282 0.075 Uiso 1 1 calc R U . . .
H43B H 0.9254 0.4784 0.2617 0.075 Uiso 1 1 calc R U . . .
C44 C 0.8943(5) 0.4322(3) 0.3308(2) 0.0505(13) Uani 1 1 d . . . . .
C45 C 0.8003(5) 0.4034(3) 0.3504(2) 0.0565(14) Uani 1 1 d . . . . .
H45 H 0.7220 0.4184 0.3479 0.068 Uiso 1 1 calc R U . . .
C46 C 0.7749(5) 0.2994(3) 0.4000(2) 0.0609(14) Uani 1 1 d . . . . .
H46A H 0.7203 0.3267 0.4243 0.073 Uiso 1 1 calc R U . . .
H46B H 0.8313 0.2790 0.4274 0.073 Uiso 1 1 calc R U . . .
C47 C 0.7027(5) 0.2381(3) 0.3494(2) 0.0605(14) Uani 1 1 d . . . . .
H47A H 0.6507 0.2588 0.3204 0.073 Uiso 1 1 calc R U . . .
H47B H 0.7582 0.2092 0.3268 0.073 Uiso 1 1 calc R U . . .
C48 C 0.6260(5) 0.1889(3) 0.3737(2) 0.0623(14) Uani 1 1 d . . . . .
H48A H 0.5744 0.2182 0.3987 0.075 Uiso 1 1 calc R U . . .
H48B H 0.6783 0.1655 0.4004 0.075 Uiso 1 1 calc R U . . .
C49 C 0.5472(5) 0.1306(3) 0.3223(2) 0.0683(15) Uani 1 1 d . . . . .
H49A H 0.4952 0.1546 0.2960 0.082 Uiso 1 1 calc R U . . .
H49B H 0.5996 0.1024 0.2971 0.082 Uiso 1 1 calc R U . . .
C50 C 0.4690(5) 0.0787(3) 0.3429(2) 0.0643(15) Uani 1 1 d . . . . .
H50A H 0.4184 0.1066 0.3694 0.077 Uiso 1 1 calc R U . . .
H50B H 0.5206 0.0525 0.3675 0.077 Uiso 1 1 calc R U . . .
C51 C 0.3890(5) 0.0240(3) 0.2901(2) 0.0661(15) Uani 1 1 d . . . . .
H51A H 0.3417 0.0507 0.2642 0.079 Uiso 1 1 calc R U . . .
H51B H 0.4406 -0.0051 0.2650 0.079 Uiso 1 1 calc R U . . .
C52 C 0.3033(5) -0.0269(3) 0.3076(2) 0.0695(16) Uani 1 1 d . . . . .
H52A H 0.2528 0.0021 0.3334 0.083 Uiso 1 1 calc R U . . .
H52B H 0.3504 -0.0547 0.3324 0.083 Uiso 1 1 calc R U . . .
C53 C 0.2220(5) -0.0797(3) 0.2537(3) 0.0700(16) Uani 1 1 d . . . . .
H53A H 0.1788 -0.0517 0.2278 0.084 Uiso 1 1 calc R U . . .
H53B H 0.2731 -0.1100 0.2291 0.084 Uiso 1 1 calc R U . . .
C54 C 0.1318(6) -0.1285(3) 0.2688(3) 0.0855(19) Uani 1 1 d . . . . .
H54A H 0.0832 -0.0987 0.2953 0.103 Uiso 1 1 calc R U . . .
H54B H 0.1746 -0.1593 0.2922 0.103 Uiso 1 1 calc R U . . .
C55 C 0.0485(5) -0.1766(3) 0.2136(3) 0.100(2) Uani 1 1 d . . . . .
H55A H -0.0069 -0.2064 0.2273 0.150 Uiso 1 1 calc R U . . .
H55B H 0.0037 -0.1468 0.1906 0.150 Uiso 1 1 calc R U . . .
H55C H 0.0953 -0.2074 0.1875 0.150 Uiso 1 1 calc R U . . .
N12 N 0.9874(4) 0.3928(2) 0.34454(19) 0.0537(11) Uani 1 1 d . . . . .
C56 C 1.1122(4) 0.4016(3) 0.3329(3) 0.0761(17) Uani 1 1 d . . . . .
H56A H 1.1189 0.4409 0.3135 0.114 Uiso 1 1 calc R U . . .
H56B H 1.1683 0.4123 0.3716 0.114 Uiso 1 1 calc R U . . .
H56C H 1.1305 0.3571 0.3061 0.114 Uiso 1 1 calc R U . . .
O3 O 0.8533(4) 0.5089(3) 0.5024(3) 0.1040(15) Uani 1 1 d . . . . .
H3 H 0.8544 0.4774 0.5218 0.156 Uiso 1 1 calc R U . . .
C29 C 0.7356(4) 0.5310(3) 0.4922(2) 0.0621(14) Uani 1 1 d . . . . .
H29A H 0.7070 0.5473 0.5311 0.075 Uiso 1 1 calc R U . . .
H29B H 0.6801 0.4909 0.4654 0.075 Uiso 1 1 calc R U . . .
C30 C 0.7438(5) 0.5920(3) 0.4620(2) 0.0470(12) Uani 1 1 d . . . . .
C31 C 0.8401(5) 0.6231(3) 0.4461(2) 0.0527(13) Uani 1 1 d . . . . .
H31 H 0.9196 0.6103 0.4519 0.063 Uiso 1 1 calc R U . . .
C32 C 0.8683(5) 0.7277(3) 0.3971(2) 0.0589(14) Uani 1 1 d . . . . .
H32A H 0.8135 0.7491 0.3698 0.071 Uiso 1 1 calc R U . . .
H32B H 0.9249 0.7018 0.3734 0.071 Uiso 1 1 calc R U . . .
C33 C 0.9368(4) 0.7872(3) 0.4502(2) 0.0582(14) Uani 1 1 d . . . . .
H33A H 0.9875 0.7653 0.4787 0.070 Uiso 1 1 calc R U . . .
H33B H 0.8794 0.8146 0.4725 0.070 Uiso 1 1 calc R U . . .
C34 C 1.0157(5) 0.8394(3) 0.4285(2) 0.0634(14) Uani 1 1 d . . . . .
H34A H 1.0695 0.8115 0.4040 0.076 Uiso 1 1 calc R U . . .
H34B H 0.9643 0.8634 0.4020 0.076 Uiso 1 1 calc R U . . .
C35 C 1.0910(5) 0.8968(3) 0.4817(2) 0.0692(15) Uani 1 1 d . . . . .
H35A H 1.0365 0.9241 0.5061 0.083 Uiso 1 1 calc R U . . .
H35B H 1.1414 0.8723 0.5081 0.083 Uiso 1 1 calc R U . . .
C36 C 1.1712(5) 0.9501(3) 0.4634(2) 0.0628(14) Uani 1 1 d . . . . .
H36A H 1.1207 0.9768 0.4389 0.075 Uiso 1 1 calc R U . . .
H36B H 1.2231 0.9230 0.4373 0.075 Uiso 1 1 calc R U . . .
C37 C 1.2497(5) 1.0042(3) 0.5174(2) 0.0687(15) Uani 1 1 d . . . . .
H37A H 1.2961 0.9772 0.5432 0.082 Uiso 1 1 calc R U . . .
H37B H 1.1971 1.0329 0.5421 0.082 Uiso 1 1 calc R U . . .
C38 C 1.3369(5) 1.0561(3) 0.5009(2) 0.0659(15) Uani 1 1 d . . . . .
H38A H 1.3888 1.0276 0.4755 0.079 Uiso 1 1 calc R U . . .
H38B H 1.2908 1.0842 0.4760 0.079 Uiso 1 1 calc R U . . .
C39 C 1.4156(5) 1.1082(3) 0.5561(2) 0.0693(16) Uani 1 1 d . . . . .
H39A H 1.3634 1.1386 0.5799 0.083 Uiso 1 1 calc R U . . .
H39B H 1.4571 1.0799 0.5824 0.083 Uiso 1 1 calc R U . . .
C40 C 1.5080(5) 1.1569(3) 0.5416(3) 0.0770(17) Uani 1 1 d . . . . .
H40A H 1.4669 1.1872 0.5171 0.092 Uiso 1 1 calc R U . . .
H40B H 1.5587 1.1269 0.5165 0.092 Uiso 1 1 calc R U . . .
C41 C 1.5883(5) 1.2059(3) 0.5986(3) 0.0894(19) Uani 1 1 d . . . . .
H41A H 1.6456 1.2357 0.5860 0.134 Uiso 1 1 calc R U . . .
H41B H 1.5392 1.2367 0.6232 0.134 Uiso 1 1 calc R U . . .
H41C H 1.6310 1.1763 0.6226 0.134 Uiso 1 1 calc R U . . .
C42 C 0.5226(4) 0.6182(3) 0.4521(3) 0.0703(16) Uani 1 1 d . . . . .
H42A H 0.5143 0.5790 0.4716 0.105 Uiso 1 1 calc R U . . .
H42B H 0.4999 0.6624 0.4775 0.105 Uiso 1 1 calc R U . . .
H42C H 0.4707 0.6064 0.4121 0.105 Uiso 1 1 calc R U . . .
O1 O 0.0913(4) 0.5381(3) 0.0807(3) 0.1238(18) Uani 1 1 d . . . . .
H1 H 0.0927 0.5038 0.0969 0.186 Uiso 1 1 calc R U . . .
C1 C -0.0290(5) 0.5599(3) 0.0715(3) 0.0780(17) Uani 1 1 d . . . . .
H1A H -0.0601 0.5703 0.1101 0.094 Uiso 1 1 calc R U . . .
H1B H -0.0828 0.5219 0.0410 0.094 Uiso 1 1 calc R U . . .
C2 C -0.0186(5) 0.6272(3) 0.0490(2) 0.0548(13) Uani 1 1 d . . . . .
C3 C 0.0795(5) 0.6648(3) 0.0399(2) 0.0562(13) Uani 1 1 d . . . . .
H3A H 0.1597 0.6534 0.0467 0.067 Uiso 1 1 calc R U . . .
C4 C 0.1103(5) 0.7770(3) 0.0023(2) 0.0614(14) Uani 1 1 d . . . . .
H4A H 0.0562 0.8029 -0.0214 0.074 Uiso 1 1 calc R U . . .
H4B H 0.1652 0.7535 -0.0239 0.074 Uiso 1 1 calc R U . . .
C5 C 0.1827(4) 0.8311(3) 0.0584(2) 0.0577(14) Uani 1 1 d . . . . .
H5A H 0.2316 0.8049 0.0840 0.069 Uiso 1 1 calc R U . . .
H5B H 0.1275 0.8577 0.0827 0.069 Uiso 1 1 calc R U . . .
C6 C 0.2651(5) 0.8851(3) 0.0404(2) 0.0588(14) Uani 1 1 d . . . . .
H6A H 0.3170 0.8580 0.0143 0.071 Uiso 1 1 calc R U . . .
H6B H 0.2154 0.9124 0.0162 0.071 Uiso 1 1 calc R U . . .
C7 C 0.3435(5) 0.9382(3) 0.0950(2) 0.0637(15) Uani 1 1 d . . . . .
H7A H 0.2915 0.9653 0.1212 0.076 Uiso 1 1 calc R U . . .
H7B H 0.3931 0.9108 0.1193 0.076 Uiso 1 1 calc R U . . .
C8 C 0.4250(5) 0.9915(3) 0.0772(2) 0.0612(14) Uani 1 1 d . . . . .
H8A H 0.3749 1.0190 0.0533 0.073 Uiso 1 1 calc R U . . .
H8B H 0.4757 0.9641 0.0505 0.073 Uiso 1 1 calc R U . . .
C9 C 0.5059(5) 1.0449(3) 0.1307(2) 0.0634(14) Uani 1 1 d . . . . .
H9A H 0.5537 1.0176 0.1557 0.076 Uiso 1 1 calc R U . . .
H9B H 0.4553 1.0739 0.1565 0.076 Uiso 1 1 calc R U . . .
C10 C 0.5911(5) 1.0961(3) 0.1125(2) 0.0604(14) Uani 1 1 d . . . . .
H10A H 0.5432 1.1238 0.0878 0.072 Uiso 1 1 calc R U . . .
H10B H 0.6411 1.0671 0.0863 0.072 Uiso 1 1 calc R U . . .
C11 C 0.6734(5) 1.1493(3) 0.1658(2) 0.0616(14) Uani 1 1 d . . . . .
H11A H 0.6235 1.1795 0.1913 0.074 Uiso 1 1 calc R U . . .
H11B H 0.7196 1.1218 0.1912 0.074 Uiso 1 1 calc R U . . .
C12 C 0.7606(5) 1.1985(3) 0.1469(2) 0.0715(16) Uani 1 1 d . . . . .
H12A H 0.7149 1.2264 0.1216 0.086 Uiso 1 1 calc R U . . .
H12B H 0.8111 1.1687 0.1217 0.086 Uiso 1 1 calc R U . . .
C13 C 0.8414(5) 1.2511(3) 0.2020(3) 0.0900(19) Uani 1 1 d . . . . .
H13A H 0.8949 1.2811 0.1874 0.135 Uiso 1 1 calc R U . . .
H13B H 0.7919 1.2816 0.2267 0.135 Uiso 1 1 calc R U . . .
H13C H 0.8882 1.2239 0.2268 0.135 Uiso 1 1 calc R U . . .
C14 C -0.2427(5) 0.6465(4) 0.0312(3) 0.093(2) Uani 1 1 d . . . . .
H14A H -0.2527 0.6035 0.0457 0.140 Uiso 1 1 calc R U . . .
H14B H -0.2736 0.6868 0.0575 0.140 Uiso 1 1 calc R U . . .
H14C H -0.2863 0.6381 -0.0106 0.140 Uiso 1 1 calc R U . . .

loop_
_atom_site_aniso_label
_atom_site_aniso_U_11
_atom_site_aniso_U_22
_atom_site_aniso_U_33
_atom_site_aniso_U_23
_atom_site_aniso_U_13
_atom_site_aniso_U_12
I3 0.0450(2) 0.0676(2) 0.0643(2) 0.01417(18) 0.01162(17) 0.00079(17)
I4 0.0463(2) 0.0628(2) 0.0698(2) 0.01367(18) 0.01219(17) 0.00085(17)
I2 0.0484(2) 0.0703(2) 0.0679(2) 0.01876(19) 0.01394(17) 0.00403(17)
I1 0.0502(2) 0.0667(2) 0.0803(3) 0.02468(19) 0.01518(18) 0.00644(17)
I5 0.0494(2) 0.0651(2) 0.0754(3) 0.00510(19) 0.00794(18) 0.00369(17)
N6 0.046(3) 0.053(3) 0.054(3) 0.007(2) 0.007(2) -0.003(2)
N4 0.034(3) 0.064(3) 0.063(3) 0.013(2) 0.008(2) 0.000(2)
N5 0.047(3) 0.068(3) 0.075(3) 0.020(3) 0.010(2) 0.002(2)
N13 0.056(3) 0.067(3) 0.055(3) 0.009(2) 0.000(2) 0.000(3)
N10 0.045(3) 0.058(3) 0.056(3) 0.008(2) 0.010(2) 0.000(2)
N11 0.055(3) 0.062(3) 0.059(3) 0.016(2) 0.001(2) 0.006(2)
N9 0.047(3) 0.054(3) 0.053(3) 0.008(2) 0.011(2) -0.002(2)
N7 0.042(3) 0.048(3) 0.059(3) 0.011(2) 0.009(2) 0.001(2)
N8 0.045(3) 0.059(3) 0.062(3) 0.011(2) 0.003(2) 0.003(2)
N3 0.046(3) 0.053(3) 0.053(3) 0.018(2) 0.004(2) 0.000(2)
N2 0.046(3) 0.069(3) 0.064(3) 0.019(2) 0.011(2) 0.005(2)
N1 0.043(3) 0.065(3) 0.061(3) 0.022(2) 0.012(2) -0.001(2)
O2 0.072(3) 0.110(4) 0.135(4) 0.073(3) 0.031(3) 0.033(3)
C15 0.063(4) 0.059(4) 0.073(4) 0.015(3) 0.017(3) -0.001(3)
C16 0.039(3) 0.045(3) 0.053(3) 0.002(2) 0.009(2) -0.001(3)
C17 0.042(3) 0.060(3) 0.059(3) 0.013(3) 0.011(3) 0.013(3)
C18 0.065(4) 0.069(4) 0.055(3) 0.023(3) 0.011(3) -0.010(3)
C19 0.058(3) 0.058(3) 0.050(3) 0.007(3) 0.010(3) -0.001(3)
C20 0.064(3) 0.056(3) 0.058(3) 0.012(3) 0.008(3) -0.003(3)
C21 0.068(4) 0.061(3) 0.062(3) 0.013(3) 0.012(3) -0.005(3)
C22 0.073(4) 0.057(3) 0.060(3) 0.015(3) 0.012(3) -0.002(3)
C23 0.069(4) 0.059(3) 0.062(3) 0.010(3) 0.011(3) -0.010(3)
C24 0.074(4) 0.055(3) 0.062(4) 0.012(3) 0.010(3) 0.001(3)
C25 0.072(4) 0.059(3) 0.062(3) 0.011(3) 0.007(3) -0.003(3)
C26 0.077(4) 0.069(4) 0.082(4) 0.019(3) 0.014(3) -0.017(3)
C27 0.082(4) 0.074(4) 0.101(5) 0.021(4) 0.003(4) -0.018(3)
C28 0.039(3) 0.103(5) 0.112(5) 0.035(4) 0.018(3) -0.001(3)
C69 0.101(5) 0.084(5) 0.116(6) 0.022(4) 0.007(4) -0.007(4)
C68 0.103(5) 0.084(5) 0.083(5) 0.026(4) 0.020(4) -0.007(4)
C67 0.068(4) 0.073(4) 0.076(4) 0.025(3) 0.014(3) 0.000(3)
C66 0.091(4) 0.068(4) 0.065(4) 0.018(3) 0.016(3) -0.001(3)
C65 0.071(4) 0.072(4) 0.071(4) 0.020(3) 0.016(3) -0.001(3)
C64 0.086(4) 0.071(4) 0.070(4) 0.020(3) 0.007(3) 0.000(3)
C63 0.075(4) 0.074(4) 0.078(4) 0.021(3) 0.012(3) 0.001(3)
C62 0.098(5) 0.067(4) 0.071(4) 0.016(3) 0.009(4) 0.000(4)
C61 0.070(4) 0.058(3) 0.066(4) 0.012(3) 0.012(3) 0.005(3)
C60 0.099(5) 0.071(4) 0.065(4) 0.019(3) 0.010(3) -0.003(4)
C59 0.049(4) 0.069(4) 0.062(4) 0.005(3) 0.008(3) 0.002(3)
C58 0.050(4) 0.058(4) 0.055(3) -0.004(3) 0.002(3) 0.008(3)
C57 0.059(4) 0.068(4) 0.084(4) 0.024(3) 0.008(3) 0.000(3)
O5 0.066(3) 0.142(4) 0.242(6) 0.122(4) 0.012(3) 0.022(3)
N14 0.065(4) 0.062(3) 0.062(3) 0.000(2) -0.009(2) 0.007(3)
N15 0.044(3) 0.061(3) 0.064(3) -0.003(2) 0.005(2) 0.001(2)
C70 0.041(3) 0.088(5) 0.107(5) -0.004(4) 0.007(3) -0.009(3)
O4 0.086(3) 0.097(4) 0.133(4) 0.061(3) 0.035(3) 0.032(3)
C43 0.056(4) 0.062(4) 0.071(4) 0.022(3) 0.009(3) 0.002(3)
C44 0.049(3) 0.051(3) 0.045(3) 0.002(2) 0.007(3) 0.002(3)
C45 0.049(3) 0.055(3) 0.065(3) 0.012(3) 0.013(3) 0.011(3)
C46 0.074(4) 0.062(4) 0.049(3) 0.020(3) 0.011(3) -0.001(3)
C47 0.068(4) 0.055(3) 0.059(3) 0.014(3) 0.018(3) -0.004(3)
C48 0.069(4) 0.066(4) 0.058(3) 0.023(3) 0.017(3) 0.006(3)
C49 0.074(4) 0.071(4) 0.059(3) 0.019(3) 0.011(3) -0.008(3)
C50 0.077(4) 0.057(3) 0.061(3) 0.020(3) 0.015(3) 0.000(3)
C51 0.072(4) 0.065(4) 0.063(4) 0.016(3) 0.020(3) -0.002(3)
C52 0.085(4) 0.061(4) 0.067(4) 0.022(3) 0.018(3) -0.005(3)
C53 0.073(4) 0.061(4) 0.082(4) 0.027(3) 0.019(3) -0.002(3)
C54 0.084(5) 0.078(4) 0.103(5) 0.038(4) 0.022(4) -0.010(4)
C55 0.088(5) 0.077(4) 0.134(6) 0.040(4) 0.001(4) -0.015(4)
N12 0.040(3) 0.054(3) 0.062(3) 0.010(2) 0.003(2) -0.001(2)
C56 0.036(3) 0.102(5) 0.094(4) 0.030(4) 0.014(3) 0.004(3)
O3 0.067(3) 0.118(4) 0.161(5) 0.086(3) 0.034(3) 0.036(3)
C29 0.054(4) 0.063(4) 0.073(4) 0.022(3) 0.014(3) 0.003(3)
C30 0.041(3) 0.047(3) 0.049(3) 0.004(2) 0.010(2) 0.004(3)
C31 0.042(3) 0.057(3) 0.059(3) 0.013(3) 0.010(3) 0.011(3)
C32 0.065(4) 0.062(3) 0.053(3) 0.017(3) 0.016(3) -0.003(3)
C33 0.064(3) 0.052(3) 0.058(3) 0.012(3) 0.014(3) -0.009(3)
C34 0.067(4) 0.058(3) 0.064(3) 0.017(3) 0.010(3) -0.006(3)
C35 0.070(4) 0.069(4) 0.067(4) 0.019(3) 0.013(3) -0.013(3)
C36 0.070(4) 0.056(3) 0.063(3) 0.020(3) 0.010(3) -0.005(3)
C37 0.066(4) 0.071(4) 0.067(4) 0.019(3) 0.009(3) -0.010(3)
C38 0.067(4) 0.057(3) 0.074(4) 0.016(3) 0.018(3) -0.001(3)
C39 0.071(4) 0.055(3) 0.078(4) 0.013(3) 0.011(3) -0.010(3)
C40 0.072(4) 0.074(4) 0.091(5) 0.033(4) 0.016(3) -0.007(3)
C41 0.082(4) 0.071(4) 0.114(5) 0.036(4) 0.002(4) -0.016(3)
C42 0.038(3) 0.079(4) 0.097(4) 0.027(3) 0.015(3) 0.004(3)
O1 0.105(4) 0.127(4) 0.191(5) 0.109(4) 0.061(3) 0.046(3)
C1 0.085(5) 0.074(4) 0.092(4) 0.042(4) 0.035(4) 0.009(4)
C2 0.051(4) 0.055(3) 0.061(3) 0.015(3) 0.016(3) 0.008(3)
C3 0.049(3) 0.065(4) 0.062(3) 0.024(3) 0.017(3) 0.009(3)
C4 0.062(3) 0.067(4) 0.060(3) 0.027(3) 0.011(3) -0.005(3)
C5 0.059(3) 0.057(3) 0.057(3) 0.014(3) 0.013(3) 0.007(3)
C6 0.071(4) 0.048(3) 0.057(3) 0.016(3) 0.009(3) -0.005(3)
C7 0.068(4) 0.060(3) 0.064(4) 0.019(3) 0.013(3) -0.004(3)
C8 0.075(4) 0.052(3) 0.054(3) 0.009(3) 0.012(3) -0.004(3)
C9 0.065(4) 0.063(4) 0.060(3) 0.015(3) 0.009(3) -0.004(3)
C10 0.070(4) 0.053(3) 0.060(3) 0.018(3) 0.014(3) -0.001(3)
C11 0.071(4) 0.059(3) 0.052(3) 0.011(3) 0.009(3) -0.002(3)
C12 0.086(4) 0.068(4) 0.063(4) 0.017(3) 0.021(3) -0.010(3)
C13 0.101(5) 0.086(5) 0.079(4) 0.021(4) 0.014(4) -0.025(4)
C14 0.043(4) 0.128(6) 0.116(5) 0.049(4) 0.010(3) -0.007(4)

loop_
_atom_type_symbol
_atom_type_description
_atom_type_scat_dispersion_real
_atom_type_scat_dispersion_imag
_atom_type_scat_source
C C 0.0033 0.0016 'International Tables Vol C Tables 4.2.6.8 and 6.1.1.4'
H H 0.0000 0.0000 'International Tables Vol C Tables 4.2.6.8 and 6.1.1.4'
N N 0.0061 0.0033 'International Tables Vol C Tables 4.2.6.8 and 6.1.1.4'
I I -0.4742 1.8119 'International Tables Vol C Tables 4.2.6.8 and 6.1.1.4'
O O 0.0106 0.0060 'International Tables Vol C Tables 4.2.6.8 and 6.1.1.4'

loop_
_geom_angle_atom_site_label_1
_geom_angle_atom_site_label_2
_geom_angle_atom_site_label_3
_geom_angle
_geom_angle_site_symmetry_1
_geom_angle_site_symmetry_3
_geom_angle_publ_flag
N5 N6 C17 111.9(4) . . ?
N5 N6 C18 120.0(5) . . ?
C17 N6 C18 128.1(5) . . ?
N5 N4 C16 113.0(4) . . ?
N5 N4 C28 119.8(5) . . ?
C16 N4 C28 127.2(5) . . ?
N6 N5 N4 103.8(4) . . ?
N14 N13 C59 112.5(5) . . ?
N14 N13 C60 120.4(6) . . ?
C59 N13 C60 127.1(5) . . ?
N11 N10 C45 112.3(4) . . ?
N11 N10 C46 120.0(5) . . ?
C45 N10 C46 127.6(5) . . ?
N12 N11 N10 103.8(4) . . ?
N8 N9 C31 112.3(4) . . ?
N8 N9 C32 119.8(5) . . ?
C31 N9 C32 127.8(5) . . ?
N8 N7 C30 113.0(4) . . ?
N8 N7 C42 119.4(4) . . ?
C30 N7 C42 127.5(5) . . ?
N9 N8 N7 103.6(4) . . ?
N2 N3 C3 112.3(4) . . ?
N2 N3 C4 120.5(4) . . ?
C3 N3 C4 127.2(5) . . ?
N3 N2 N1 103.6(4) . . ?
N2 N1 C2 113.0(4) . . ?
N2 N1 C14 118.8(5) . . ?
C2 N1 C14 128.2(5) . . ?
C15 O2 H2 109.5 . . ?
O2 C15 C16 106.2(4) . . ?
O2 C15 H15A 110.5 . . ?
C16 C15 H15A 110.5 . . ?
O2 C15 H15B 110.5 . . ?
C16 C15 H15B 110.5 . . ?
H15A C15 H15B 108.7 . . ?
N4 C16 C17 104.4(5) . . ?
N4 C16 C15 125.2(5) . . ?
C17 C16 C15 130.4(5) . . ?
N6 C17 C16 106.9(5) . . ?
N6 C17 H17 126.5 . . ?
C16 C17 H17 126.5 . . ?
N6 C18 C19 111.8(4) . . ?
N6 C18 H18A 109.2 . . ?
C19 C18 H18A 109.2 . . ?
N6 C18 H18B 109.2 . . ?
C19 C18 H18B 109.2 . . ?
H18A C18 H18B 107.9 . . ?
C18 C19 C20 111.8(4) . . ?
C18 C19 H19A 109.3 . . ?
C20 C19 H19A 109.3 . . ?
C18 C19 H19B 109.3 . . ?
C20 C19 H19B 109.3 . . ?
H19A C19 H19B 107.9 . . ?
C21 C20 C19 113.3(4) . . ?
C21 C20 H20A 108.9 . . ?
C19 C20 H20A 108.9 . . ?
C21 C20 H20B 108.9 . . ?
C19 C20 H20B 108.9 . . ?
H20A C20 H20B 107.7 . . ?
C22 C21 C20 113.8(4) . . ?
C22 C21 H21A 108.8 . . ?
C20 C21 H21A 108.8 . . ?
C22 C21 H21B 108.8 . . ?
C20 C21 H21B 108.8 . . ?
H21A C21 H21B 107.7 . . ?
C21 C22 C23 114.5(4) . . ?
C21 C22 H22A 108.6 . . ?
C23 C22 H22A 108.6 . . ?
C21 C22 H22B 108.6 . . ?
C23 C22 H22B 108.6 . . ?
H22A C22 H22B 107.6 . . ?
C24 C23 C22 115.2(4) . . ?
C24 C23 H23A 108.5 . . ?
C22 C23 H23A 108.5 . . ?
C24 C23 H23B 108.5 . . ?
C22 C23 H23B 108.5 . . ?
H23A C23 H23B 107.5 . . ?
C25 C24 C23 114.9(4) . . ?
C25 C24 H24A 108.5 . . ?
C23 C24 H24A 108.5 . . ?
C25 C24 H24B 108.5 . . ?
C23 C24 H24B 108.5 . . ?
H24A C24 H24B 107.5 . . ?
C26 C25 C24 115.3(4) . . ?
C26 C25 H25A 108.5 . . ?
C24 C25 H25A 108.5 . . ?
C26 C25 H25B 108.5 . . ?
C24 C25 H25B 108.5 . . ?
H25A C25 H25B 107.5 . . ?
C25 C26 C27 112.5(5) . . ?
C25 C26 H26A 109.1 . . ?
C27 C26 H26A 109.1 . . ?
C25 C26 H26B 109.1 . . ?
C27 C26 H26B 109.1 . . ?
H26A C26 H26B 107.8 . . ?
C26 C27 H27A 109.5 . . ?
C26 C27 H27B 109.5 . . ?
H27A C27 H27B 109.5 . . ?
C26 C27 H27C 109.5 . . ?
H27A C27 H27C 109.5 . . ?
H27B C27 H27C 109.5 . . ?
N4 C28 H28A 109.5 . . ?
N4 C28 H28B 109.5 . . ?
H28A C28 H28B 109.5 . . ?
N4 C28 H28C 109.5 . . ?
H28A C28 H28C 109.5 . . ?
H28B C28 H28C 109.5 . . ?
C68 C69 H69A 109.5 . . ?
C68 C69 H69B 109.5 . . ?
H69A C69 H69B 109.5 . . ?
C68 C69 H69C 109.5 . . ?
H69A C69 H69C 109.5 . . ?
H69B C69 H69C 109.5 . . ?
C67 C68 C69 115.9(5) . . ?
C67 C68 H68A 108.3 . . ?
C69 C68 H68A 108.3 . . ?
C67 C68 H68B 108.3 . . ?
C69 C68 H68B 108.3 . . ?
H68A C68 H68B 107.4 . . ?
C68 C67 C66 116.5(5) . . ?
C68 C67 H67A 108.2 . . ?
C66 C67 H67A 108.2 . . ?
C68 C67 H67B 108.2 . . ?
C66 C67 H67B 108.2 . . ?
H67A C67 H67B 107.3 . . ?
C65 C66 C67 114.7(5) . . ?
C65 C66 H66A 108.6 . . ?
C67 C66 H66A 108.6 . . ?
C65 C66 H66B 108.6 . . ?
C67 C66 H66B 108.6 . . ?
H66A C66 H66B 107.6 . . ?
C66 C65 C64 115.3(5) . . ?
C66 C65 H65A 108.4 . . ?
C64 C65 H65A 108.5 . . ?
C66 C65 H65B 108.4 . . ?
C64 C65 H65B 108.5 . . ?
H65A C65 H65B 107.5 . . ?
C65 C64 C63 113.7(5) . . ?
C65 C64 H64A 108.8 . . ?
C63 C64 H64A 108.8 . . ?
C65 C64 H64B 108.8 . . ?
C63 C64 H64B 108.8 . . ?
H64A C64 H64B 107.7 . . ?
C62 C63 C64 116.2(5) . . ?
C62 C63 H63A 108.2 . . ?
C64 C63 H63A 108.2 . . ?
C62 C63 H63B 108.2 . . ?
C64 C63 H63B 108.2 . . ?
H63A C63 H63B 107.4 . . ?
C63 C62 C61 113.6(5) . . ?
C63 C62 H62A 108.8 . . ?
C61 C62 H62A 108.8 . . ?
C63 C62 H62B 108.8 . . ?
C61 C62 H62B 108.8 . . ?
H62A C62 H62B 107.7 . . ?
C60 C61 C62 112.4(5) . . ?
C60 C61 H61A 109.1 . . ?
C62 C61 H61A 109.1 . . ?
C60 C61 H61B 109.1 . . ?
C62 C61 H61B 109.1 . . ?
H61A C61 H61B 107.9 . . ?
N13 C60 C61 112.2(5) . . ?
N13 C60 H60A 109.2 . . ?
C61 C60 H60A 109.2 . . ?
N13 C60 H60B 109.2 . . ?
C61 C60 H60B 109.2 . . ?
H60A C60 H60B 107.9 . . ?
N13 C59 C58 106.1(5) . . ?
N13 C59 H59 126.9 . . ?
C58 C59 H59 126.9 . . ?
N15 C58 C59 103.8(5) . . ?
N15 C58 C57 125.7(5) . . ?
C59 C58 C57 130.6(5) . . ?
O5 C57 C58 105.8(4) . . ?
O5 C57 H57A 110.6 . . ?
C58 C57 H57A 110.6 . . ?
O5 C57 H57B 110.6 . . ?
C58 C57 H57B 110.6 . . ?
H57A C57 H57B 108.7 . . ?
C57 O5 H5 109.5 . . ?
N15 N14 N13 104.2(5) . . ?
N14 N15 C58 113.4(5) . . ?
N14 N15 C70 119.2(5) . . ?
C58 N15 C70 127.4(6) . . ?
N15 C70 H70A 109.5 . . ?
N15 C70 H70B 109.5 . . ?
H70A C70 H70B 109.5 . . ?
N15 C70 H70C 109.5 . . ?
H70A C70 H70C 109.5 . . ?
H70B C70 H70C 109.5 . . ?
C43 O4 H4 109.5 . . ?
O4 C43 C44 106.1(4) . . ?
O4 C43 H43A 110.5 . . ?
C44 C43 H43A 110.5 . . ?
O4 C43 H43B 110.5 . . ?
C44 C43 H43B 110.5 . . ?
H43A C43 H43B 108.7 . . ?
N12 C44 C45 104.8(5) . . ?
N12 C44 C43 124.6(5) . . ?
C45 C44 C43 130.6(5) . . ?
N10 C45 C44 106.2(5) . . ?
N10 C45 H45 126.9 . . ?
C44 C45 H45 126.9 . . ?
N10 C46 C47 111.4(4) . . ?
N10 C46 H46A 109.3 . . ?
C47 C46 H46A 109.3 . . ?
N10 C46 H46B 109.3 . . ?
C47 C46 H46B 109.3 . . ?
H46A C46 H46B 108.0 . . ?
C48 C47 C46 113.0(4) . . ?
C48 C47 H47A 109.0 . . ?
C46 C47 H47A 109.0 . . ?
C48 C47 H47B 109.0 . . ?
C46 C47 H47B 109.0 . . ?
H47A C47 H47B 107.8 . . ?
C47 C48 C49 112.7(4) . . ?
C47 C48 H48A 109.1 . . ?
C49 C48 H48A 109.1 . . ?
C47 C48 H48B 109.1 . . ?
C49 C48 H48B 109.1 . . ?
H48A C48 H48B 107.8 . . ?
C50 C49 C48 115.9(4) . . ?
C50 C49 H49A 108.3 . . ?
C48 C49 H49A 108.3 . . ?
C50 C49 H49B 108.3 . . ?
C48 C49 H49B 108.3 . . ?
H49A C49 H49B 107.4 . . ?
C49 C50 C51 113.6(4) . . ?
C49 C50 H50A 108.8 . . ?
C51 C50 H50A 108.8 . . ?
C49 C50 H50B 108.8 . . ?
C51 C50 H50B 108.8 . . ?
H50A C50 H50B 107.7 . . ?
C52 C51 C50 116.3(4) . . ?
C52 C51 H51A 108.2 . . ?
C50 C51 H51A 108.2 . . ?
C52 C51 H51B 108.2 . . ?
C50 C51 H51B 108.2 . . ?
H51A C51 H51B 107.4 . . ?
C51 C52 C53 115.2(4) . . ?
C51 C52 H52A 108.5 . . ?
C53 C52 H52A 108.5 . . ?
C51 C52 H52B 108.5 . . ?
C53 C52 H52B 108.5 . . ?
H52A C52 H52B 107.5 . . ?
C54 C53 C52 117.0(5) . . ?
C54 C53 H53A 108.0 . . ?
C52 C53 H53A 108.0 . . ?
C54 C53 H53B 108.0 . . ?
C52 C53 H53B 108.0 . . ?
H53A C53 H53B 107.3 . . ?
C53 C54 C55 114.8(5) . . ?
C53 C54 H54A 108.6 . . ?
C55 C54 H54A 108.6 . . ?
C53 C54 H54B 108.6 . . ?
C55 C54 H54B 108.6 . . ?
H54A C54 H54B 107.6 . . ?
C54 C55 H55A 109.5 . . ?
C54 C55 H55B 109.5 . . ?
H55A C55 H55B 109.5 . . ?
C54 C55 H55C 109.5 . . ?
H55A C55 H55C 109.5 . . ?
H55B C55 H55C 109.5 . . ?
N11 N12 C44 112.9(4) . . ?
N11 N12 C56 119.8(5) . . ?
C44 N12 C56 127.3(5) . . ?
N12 C56 H56A 109.5 . . ?
N12 C56 H56B 109.5 . . ?
H56A C56 H56B 109.5 . . ?
N12 C56 H56C 109.5 . . ?
H56A C56 H56C 109.5 . . ?
H56B C56 H56C 109.5 . . ?
C29 O3 H3 109.5 . . ?
O3 C29 C30 106.0(4) . . ?
O3 C29 H29A 110.5 . . ?
C30 C29 H29A 110.5 . . ?
O3 C29 H29B 110.5 . . ?
C30 C29 H29B 110.5 . . ?
H29A C29 H29B 108.7 . . ?
N7 C30 C31 104.7(5) . . ?
N7 C30 C29 125.0(5) . . ?
C31 C30 C29 130.4(5) . . ?
N9 C31 C30 106.4(4) . . ?
N9 C31 H31 126.8 . . ?
C30 C31 H31 126.8 . . ?
N9 C32 C33 110.6(4) . . ?
N9 C32 H32A 109.5 . . ?
C33 C32 H32A 109.5 . . ?
N9 C32 H32B 109.5 . . ?
C33 C32 H32B 109.5 . . ?
H32A C32 H32B 108.1 . . ?
C32 C33 C34 112.3(4) . . ?
C32 C33 H33A 109.1 . . ?
C34 C33 H33A 109.1 . . ?
C32 C33 H33B 109.1 . . ?
C34 C33 H33B 109.1 . . ?
H33A C33 H33B 107.9 . . ?
C35 C34 C33 112.9(4) . . ?
C35 C34 H34A 109.0 . . ?
C33 C34 H34A 109.0 . . ?
C35 C34 H34B 109.0 . . ?
C33 C34 H34B 109.0 . . ?
H34A C34 H34B 107.8 . . ?
C36 C35 C34 115.6(4) . . ?
C36 C35 H35A 108.4 . . ?
C34 C35 H35A 108.4 . . ?
C36 C35 H35B 108.4 . . ?
C34 C35 H35B 108.4 . . ?
H35A C35 H35B 107.5 . . ?
C35 C36 C37 114.3(4) . . ?
C35 C36 H36A 108.7 . . ?
C37 C36 H36A 108.7 . . ?
C35 C36 H36B 108.7 . . ?
C37 C36 H36B 108.7 . . ?
H36A C36 H36B 107.6 . . ?
C36 C37 C38 115.9(4) . . ?
C36 C37 H37A 108.3 . . ?
C38 C37 H37A 108.3 . . ?
C36 C37 H37B 108.3 . . ?
C38 C37 H37B 108.3 . . ?
H37A C37 H37B 107.4 . . ?
C39 C38 C37 114.3(4) . . ?
C39 C38 H38A 108.7 . . ?
C37 C38 H38A 108.7 . . ?
C39 C38 H38B 108.7 . . ?
C37 C38 H38B 108.7 . . ?
H38A C38 H38B 107.6 . . ?
C40 C39 C38 115.7(5) . . ?
C40 C39 H39A 108.4 . . ?
C38 C39 H39A 108.4 . . ?
C40 C39 H39B 108.4 . . ?
C38 C39 H39B 108.4 . . ?
H39A C39 H39B 107.4 . . ?
C39 C40 C41 113.7(5) . . ?
C39 C40 H40A 108.8 . . ?
C41 C40 H40A 108.8 . . ?
C39 C40 H40B 108.8 . . ?
C41 C40 H40B 108.8 . . ?
H40A C40 H40B 107.7 . . ?
C40 C41 H41A 109.5 . . ?
C40 C41 H41B 109.5 . . ?
H41A C41 H41B 109.5 . . ?
C40 C41 H41C 109.5 . . ?
H41A C41 H41C 109.5 . . ?
H41B C41 H41C 109.5 . . ?
N7 C42 H42A 109.5 . . ?
N7 C42 H42B 109.5 . . ?
H42A C42 H42B 109.5 . . ?
N7 C42 H42C 109.5 . . ?
H42A C42 H42C 109.5 . . ?
H42B C42 H42C 109.5 . . ?
C1 O1 H1 109.5 . . ?
O1 C1 C2 105.0(4) . . ?
O1 C1 H1A 110.8 . . ?
C2 C1 H1A 110.8 . . ?
O1 C1 H1B 110.8 . . ?
C2 C1 H1B 110.8 . . ?
H1A C1 H1B 108.8 . . ?
N1 C2 C3 104.3(5) . . ?
N1 C2 C1 124.5(5) . . ?
C3 C2 C1 131.1(5) . . ?
N3 C3 C2 106.7(5) . . ?
N3 C3 H3A 126.7 . . ?
C2 C3 H3A 126.7 . . ?
N3 C4 C5 112.2(4) . . ?
N3 C4 H4A 109.2 . . ?
C5 C4 H4A 109.2 . . ?
N3 C4 H4B 109.2 . . ?
C5 C4 H4B 109.2 . . ?
H4A C4 H4B 107.9 . . ?
C4 C5 C6 112.0(4) . . ?
C4 C5 H5A 109.2 . . ?
C6 C5 H5A 109.2 . . ?
C4 C5 H5B 109.2 . . ?
C6 C5 H5B 109.2 . . ?
H5A C5 H5B 107.9 . . ?
C7 C6 C5 113.9(4) . . ?
C7 C6 H6A 108.8 . . ?
C5 C6 H6A 108.8 . . ?
C7 C6 H6B 108.8 . . ?
C5 C6 H6B 108.8 . . ?
H6A C6 H6B 107.7 . . ?
C8 C7 C6 113.9(4) . . ?
C8 C7 H7A 108.8 . . ?
C6 C7 H7A 108.8 . . ?
C8 C7 H7B 108.8 . . ?
C6 C7 H7B 108.8 . . ?
H7A C7 H7B 107.7 . . ?
C7 C8 C9 115.3(4) . . ?
C7 C8 H8A 108.4 . . ?
C9 C8 H8A 108.4 . . ?
C7 C8 H8B 108.4 . . ?
C9 C8 H8B 108.4 . . ?
H8A C8 H8B 107.5 . . ?
C8 C9 C10 115.0(4) . . ?
C8 C9 H9A 108.5 . . ?
C10 C9 H9A 108.5 . . ?
C8 C9 H9B 108.5 . . ?
C10 C9 H9B 108.5 . . ?
H9A C9 H9B 107.5 . . ?
C9 C10 C11 115.3(4) . . ?
C9 C10 H10A 108.5 . . ?
C11 C10 H10A 108.5 . . ?
C9 C10 H10B 108.5 . . ?
C11 C10 H10B 108.5 . . ?
H10A C10 H10B 107.5 . . ?
C12 C11 C10 114.7(4) . . ?
C12 C11 H11A 108.6 . . ?
C10 C11 H11A 108.6 . . ?
C12 C11 H11B 108.6 . . ?
C10 C11 H11B 108.6 . . ?
H11A C11 H11B 107.6 . . ?
C11 C12 C13 112.9(4) . . ?
C11 C12 H12A 109.0 . . ?
C13 C12 H12A 109.0 . . ?
C11 C12 H12B 109.0 . . ?
C13 C12 H12B 109.0 . . ?
H12A C12 H12B 107.8 . . ?
C12 C13 H13A 109.5 . . ?
C12 C13 H13B 109.5 . . ?
H13A C13 H13B 109.5 . . ?
C12 C13 H13C 109.5 . . ?
H13A C13 H13C 109.5 . . ?
H13B C13 H13C 109.5 . . ?
N1 C14 H14A 109.5 . . ?
N1 C14 H14B 109.5 . . ?
H14A C14 H14B 109.5 . . ?
N1 C14 H14C 109.5 . . ?
H14A C14 H14C 109.5 . . ?
H14B C14 H14C 109.5 . . ?

loop_
_geom_bond_atom_site_label_1
_geom_bond_atom_site_label_2
_geom_bond_distance
_geom_bond_site_symmetry_2
_geom_bond_publ_flag
N6 N5 1.311(5) . ?
N6 C17 1.336(6) . ?
N6 C18 1.475(6) . ?
N4 N5 1.316(6) . ?
N4 C16 1.342(6) . ?
N4 C28 1.483(6) . ?
N13 N14 1.308(6) . ?
N13 C59 1.346(7) . ?
N13 C60 1.466(7) . ?
N10 N11 1.317(5) . ?
N10 C45 1.338(6) . ?
N10 C46 1.472(6) . ?
N11 N12 1.315(5) . ?
N9 N8 1.315(5) . ?
N9 C31 1.340(6) . ?
N9 C32 1.474(6) . ?
N7 N8 1.319(5) . ?
N7 C30 1.346(6) . ?
N7 C42 1.479(6) . ?
N3 N2 1.309(5) . ?
N3 C3 1.330(6) . ?
N3 C4 1.468(6) . ?
N2 N1 1.324(5) . ?
N1 C2 1.337(6) . ?
N1 C14 1.482(6) . ?
O2 C15 1.393(6) . ?
O2 H2 0.8200 . ?
C15 C16 1.495(7) . ?
C15 H15A 0.9700 . ?
C15 H15B 0.9700 . ?
C16 C17 1.345(6) . ?
C17 H17 0.9300 . ?
C18 C19 1.506(6) . ?
C18 H18A 0.9700 . ?
C18 H18B 0.9700 . ?
C19 C20 1.521(6) . ?
C19 H19A 0.9700 . ?
C19 H19B 0.9700 . ?
C20 C21 1.520(6) . ?
C20 H20A 0.9700 . ?
C20 H20B 0.9700 . ?
C21 C22 1.508(6) . ?
C21 H21A 0.9700 . ?
C21 H21B 0.9700 . ?
C22 C23 1.516(6) . ?
C22 H22A 0.9700 . ?
C22 H22B 0.9700 . ?
C23 C24 1.505(7) . ?
C23 H23A 0.9700 . ?
C23 H23B 0.9700 . ?
C24 C25 1.505(6) . ?
C24 H24A 0.9700 . ?
C24 H24B 0.9700 . ?
C25 C26 1.498(7) . ?
C25 H25A 0.9700 . ?
C25 H25B 0.9700 . ?
C26 C27 1.520(7) . ?
C26 H26A 0.9700 . ?
C26 H26B 0.9700 . ?
C27 H27A 0.9600 . ?
C27 H27B 0.9600 . ?
C27 H27C 0.9600 . ?
C28 H28A 0.9600 . ?
C28 H28B 0.9600 . ?
C28 H28C 0.9600 . ?
C69 C68 1.490(7) . ?
C69 H69A 0.9600 . ?
C69 H69B 0.9600 . ?
C69 H69C 0.9600 . ?
C68 C67 1.480(7) . ?
C68 H68A 0.9700 . ?
C68 H68B 0.9700 . ?
C67 C66 1.496(7) . ?
C67 H67A 0.9700 . ?
C67 H67B 0.9700 . ?
C66 C65 1.490(7) . ?
C66 H66A 0.9700 . ?
C66 H66B 0.9700 . ?
C65 C64 1.506(7) . ?
C65 H65A 0.9700 . ?
C65 H65B 0.9700 . ?
C64 C63 1.511(7) . ?
C64 H64A 0.9700 . ?
C64 H64B 0.9700 . ?
C63 C62 1.499(7) . ?
C63 H63A 0.9700 . ?
C63 H63B 0.9700 . ?
C62 C61 1.501(7) . ?
C62 H62A 0.9700 . ?
C62 H62B 0.9700 . ?
C61 C60 1.480(7) . ?
C61 H61A 0.9700 . ?
C61 H61B 0.9700 . ?
C60 H60A 0.9700 . ?
C60 H60B 0.9700 . ?
C59 C58 1.365(7) . ?
C59 H59 0.9300 . ?
C58 N15 1.360(6) . ?
C58 C57 1.476(7) . ?
C57 O5 1.390(6) . ?
C57 H57A 0.9700 . ?
C57 H57B 0.9700 . ?
O5 H5 0.8200 . ?
N14 N15 1.306(6) . ?
N15 C70 1.469(6) . ?
C70 H70A 0.9600 . ?
C70 H70B 0.9600 . ?
C70 H70C 0.9600 . ?
O4 C43 1.406(6) . ?
O4 H4 0.8200 . ?
C43 C44 1.484(7) . ?
C43 H43A 0.9700 . ?
C43 H43B 0.9700 . ?
C44 N12 1.346(6) . ?
C44 C45 1.354(6) . ?
C45 H45 0.9300 . ?
C46 C47 1.508(6) . ?
C46 H46A 0.9700 . ?
C46 H46B 0.9700 . ?
C47 C48 1.501(6) . ?
C47 H47A 0.9700 . ?
C47 H47B 0.9700 . ?
C48 C49 1.517(6) . ?
C48 H48A 0.9700 . ?
C48 H48B 0.9700 . ?
C49 C50 1.496(6) . ?
C49 H49A 0.9700 . ?
C49 H49B 0.9700 . ?
C50 C51 1.505(6) . ?
C50 H50A 0.9700 . ?
C50 H50B 0.9700 . ?
C51 C52 1.499(6) . ?
C51 H51A 0.9700 . ?
C51 H51B 0.9700 . ?
C52 C53 1.508(7) . ?
C52 H52A 0.9700 . ?
C52 H52B 0.9700 . ?
C53 C54 1.478(7) . ?
C53 H53A 0.9700 . ?
C53 H53B 0.9700 . ?
C54 C55 1.498(7) . ?
C54 H54A 0.9700 . ?
C54 H54B 0.9700 . ?
C55 H55A 0.9600 . ?
C55 H55B 0.9600 . ?
C55 H55C 0.9600 . ?
N12 C56 1.476(6) . ?
C56 H56A 0.9600 . ?
C56 H56B 0.9600 . ?
C56 H56C 0.9600 . ?
O3 C29 1.401(6) . ?
O3 H3 0.8200 . ?
C29 C30 1.485(7) . ?
C29 H29A 0.9700 . ?
C29 H29B 0.9700 . ?
C30 C31 1.350(6) . ?
C31 H31 0.9300 . ?
C32 C33 1.504(6) . ?
C32 H32A 0.9700 . ?
C32 H32B 0.9700 . ?
C33 C34 1.519(6) . ?
C33 H33A 0.9700 . ?
C33 H33B 0.9700 . ?
C34 C35 1.512(6) . ?
C34 H34A 0.9700 . ?
C34 H34B 0.9700 . ?
C35 C36 1.500(6) . ?
C35 H35A 0.9700 . ?
C35 H35B 0.9700 . ?
C36 C37 1.506(6) . ?
C36 H36A 0.9700 . ?
C36 H36B 0.9700 . ?
C37 C38 1.511(7) . ?
C37 H37A 0.9700 . ?
C37 H37B 0.9700 . ?
C38 C39 1.508(7) . ?
C38 H38A 0.9700 . ?
C38 H38B 0.9700 . ?
C39 C40 1.488(7) . ?
C39 H39A 0.9700 . ?
C39 H39B 0.9700 . ?
C40 C41 1.514(7) . ?
C40 H40A 0.9700 . ?
C40 H40B 0.9700 . ?
C41 H41A 0.9600 . ?
C41 H41B 0.9600 . ?
C41 H41C 0.9600 . ?
C42 H42A 0.9600 . ?
C42 H42B 0.9600 . ?
C42 H42C 0.9600 . ?
O1 C1 1.425(6) . ?
O1 H1 0.8200 . ?
C1 C2 1.490(7) . ?
C1 H1A 0.9700 . ?
C1 H1B 0.9700 . ?
C2 C3 1.357(6) . ?
C3 H3A 0.9300 . ?
C4 C5 1.506(6) . ?
C4 H4A 0.9700 . ?
C4 H4B 0.9700 . ?
C5 C6 1.521(6) . ?
C5 H5A 0.9700 . ?
C5 H5B 0.9700 . ?
C6 C7 1.505(6) . ?
C6 H6A 0.9700 . ?
C6 H6B 0.9700 . ?
C7 C8 1.505(6) . ?
C7 H7A 0.9700 . ?
C7 H7B 0.9700 . ?
C8 C9 1.506(6) . ?
C8 H8A 0.9700 . ?
C8 H8B 0.9700 . ?
C9 C10 1.507(6) . ?
C9 H9A 0.9700 . ?
C9 H9B 0.9700 . ?
C10 C11 1.510(6) . ?
C10 H10A 0.9700 . ?
C10 H10B 0.9700 . ?
C11 C12 1.506(6) . ?
C11 H11A 0.9700 . ?
C11 H11B 0.9700 . ?
C12 C13 1.520(7) . ?
C12 H12A 0.9700 . ?
C12 H12B 0.9700 . ?
C13 H13A 0.9600 . ?
C13 H13B 0.9600 . ?
C13 H13C 0.9600 . ?
C14 H14A 0.9600 . ?
C14 H14B 0.9600 . ?
C14 H14C 0.9600 . ?

loop_
_geom_torsion_atom_site_label_1
_geom_torsion_atom_site_label_2
_geom_torsion_atom_site_label_3
_geom_torsion_atom_site_label_4
_geom_torsion
_geom_torsion_site_symmetry_1
_geom_torsion_site_symmetry_2
_geom_torsion_site_symmetry_3
_geom_torsion_site_symmetry_4
_geom_torsion_publ_flag
C17 N6 N5 N4 -0.5(5) . . . . ?
C18 N6 N5 N4 -178.3(4) . . . . ?
C16 N4 N5 N6 0.2(5) . . . . ?
C28 N4 N5 N6 179.1(4) . . . . ?
C45 N10 N11 N12 0.0(5) . . . . ?
C46 N10 N11 N12 178.3(4) . . . . ?
C31 N9 N8 N7 0.2(5) . . . . ?
C32 N9 N8 N7 -177.6(4) . . . . ?
C30 N7 N8 N9 -0.3(5) . . . . ?
C42 N7 N8 N9 179.0(4) . . . . ?
C3 N3 N2 N1 0.2(5) . . . . ?
C4 N3 N2 N1 179.3(4) . . . . ?
N3 N2 N1 C2 0.1(5) . . . . ?
N3 N2 N1 C14 -178.3(4) . . . . ?
N5 N4 C16 C17 0.2(5) . . . . ?
C28 N4 C16 C17 -178.6(5) . . . . ?
N5 N4 C16 C15 -179.3(4) . . . . ?
C28 N4 C16 C15 1.9(8) . . . . ?
O2 C15 C16 N4 178.2(5) . . . . ?
O2 C15 C16 C17 -1.2(7) . . . . ?
N5 N6 C17 C16 0.7(5) . . . . ?
C18 N6 C17 C16 178.2(4) . . . . ?
N4 C16 C17 N6 -0.5(5) . . . . ?
C15 C16 C17 N6 179.0(5) . . . . ?
N5 N6 C18 C19 102.6(5) . . . . ?
C17 N6 C18 C19 -74.8(6) . . . . ?
N6 C18 C19 C20 175.3(4) . . . . ?
C18 C19 C20 C21 -177.3(4) . . . . ?
C19 C20 C21 C22 179.3(5) . . . . ?
C20 C21 C22 C23 -178.3(5) . . . . ?
C21 C22 C23 C24 176.2(5) . . . . ?
C22 C23 C24 C25 -179.3(5) . . . . ?
C23 C24 C25 C26 176.9(5) . . . . ?
C24 C25 C26 C27 -178.7(5) . . . . ?
C69 C68 C67 C66 175.3(6) . . . . ?
C68 C67 C66 C65 -177.8(5) . . . . ?
C67 C66 C65 C64 178.0(5) . . . . ?
C66 C65 C64 C63 -177.4(5) . . . . ?
C65 C64 C63 C62 178.1(5) . . . . ?
C64 C63 C62 C61 -178.1(5) . . . . ?
C63 C62 C61 C60 174.3(5) . . . . ?
N14 N13 C60 C61 -104.7(6) . . . . ?
C59 N13 C60 C61 74.6(7) . . . . ?
C62 C61 C60 N13 -175.2(5) . . . . ?
N14 N13 C59 C58 -0.9(6) . . . . ?
C60 N13 C59 C58 179.7(4) . . . . ?
N13 C59 C58 N15 0.7(5) . . . . ?
N13 C59 C58 C57 -179.9(5) . . . . ?
N15 C58 C57 O5 177.5(5) . . . . ?
C59 C58 C57 O5 -1.8(8) . . . . ?
C59 N13 N14 N15 0.7(5) . . . . ?
C60 N13 N14 N15 -179.9(4) . . . . ?
N13 N14 N15 C58 -0.2(5) . . . . ?
N13 N14 N15 C70 -178.0(4) . . . . ?
C59 C58 N15 N14 -0.3(5) . . . . ?
C57 C58 N15 N14 -179.8(5) . . . . ?
C59 C58 N15 C70 177.3(5) . . . . ?
C57 C58 N15 C70 -2.2(8) . . . . ?
O4 C43 C44 N12 -179.4(4) . . . . ?
O4 C43 C44 C45 -1.7(7) . . . . ?
N11 N10 C45 C44 0.2(5) . . . . ?
C46 N10 C45 C44 -178.1(4) . . . . ?
N12 C44 C45 N10 -0.2(5) . . . . ?
C43 C44 C45 N10 -178.3(5) . . . . ?
N11 N10 C46 C47 -97.4(5) . . . . ?
C45 N10 C46 C47 80.7(6) . . . . ?
N10 C46 C47 C48 -176.2(5) . . . . ?
C46 C47 C48 C49 176.1(5) . . . . ?
C47 C48 C49 C50 179.3(5) . . . . ?
C48 C49 C50 C51 177.5(5) . . . . ?
C49 C50 C51 C52 -176.7(5) . . . . ?
C50 C51 C52 C53 178.5(5) . . . . ?
C51 C52 C53 C54 -177.0(5) . . . . ?
C52 C53 C54 C55 176.4(5) . . . . ?
N10 N11 N12 C44 -0.1(5) . . . . ?
N10 N11 N12 C56 -179.9(4) . . . . ?
C45 C44 N12 N11 0.2(5) . . . . ?
C43 C44 N12 N11 178.5(4) . . . . ?
C45 C44 N12 C56 -180.0(5) . . . . ?
C43 C44 N12 C56 -1.7(7) . . . . ?
N8 N7 C30 C31 0.3(5) . . . . ?
C42 N7 C30 C31 -178.9(4) . . . . ?
N8 N7 C30 C29 -179.8(4) . . . . ?
C42 N7 C30 C29 1.0(7) . . . . ?
O3 C29 C30 N7 -179.8(5) . . . . ?
O3 C29 C30 C31 0.1(7) . . . . ?
N8 N9 C31 C30 0.0(5) . . . . ?
C32 N9 C31 C30 177.6(4) . . . . ?
N7 C30 C31 N9 -0.2(5) . . . . ?
C29 C30 C31 N9 179.9(5) . . . . ?
N8 N9 C32 C33 100.8(5) . . . . ?
C31 N9 C32 C33 -76.7(6) . . . . ?
N9 C32 C33 C34 176.7(4) . . . . ?
C32 C33 C34 C35 -176.5(5) . . . . ?
C33 C34 C35 C36 180.0(5) . . . . ?
C34 C35 C36 C37 -177.0(5) . . . . ?
C35 C36 C37 C38 176.7(5) . . . . ?
C36 C37 C38 C39 -178.8(5) . . . . ?
C37 C38 C39 C40 176.2(5) . . . . ?
C38 C39 C40 C41 -177.5(5) . . . . ?
N2 N1 C2 C3 -0.3(6) . . . . ?
C14 N1 C2 C3 177.9(5) . . . . ?
N2 N1 C2 C1 180.0(5) . . . . ?
C14 N1 C2 C1 -1.8(8) . . . . ?
O1 C1 C2 N1 177.5(5) . . . . ?
O1 C1 C2 C3 -2.1(8) . . . . ?
N2 N3 C3 C2 -0.4(6) . . . . ?
C4 N3 C3 C2 -179.5(4) . . . . ?
N1 C2 C3 N3 0.4(5) . . . . ?
C1 C2 C3 N3 -179.9(5) . . . . ?
N2 N3 C4 C5 106.7(5) . . . . ?
C3 N3 C4 C5 -74.3(6) . . . . ?
N3 C4 C5 C6 175.0(4) . . . . ?
C4 C5 C6 C7 -177.4(4) . . . . ?
C5 C6 C7 C8 180.0(5) . . . . ?
C6 C7 C8 C9 -179.3(5) . . . . ?
C7 C8 C9 C10 177.6(5) . . . . ?
C8 C9 C10 C11 -179.4(5) . . . . ?
C9 C10 C11 C12 178.2(5) . . . . ?
C10 C11 C12 C13 179.9(5) . . . . ?
